data_2100356
loop_
_publ_author_name
'Turowska-Tyrk, Ilona'
'Trzop, El\.zbieta'
'Scheffer, John R.'
'Chen, Shuang'

_publ_section_title
;
 Monitoring structural transformations in crystals. 8. Monitoring
 molecules and a reaction center during a solid-state Yang
 photocyclization
;
_journal_coeditor_code BK5019
_journal_date_accepted 2005-10-20
_journal_date_recd_electronic 2005-07-06
_journal_issue 1
_journal_name_full 'Acta Crystallographica Section B'
_journal_page_first 128
_journal_page_last 134
_journal_paper_category FA
_journal_paper_doi 10.1107/S0108768105034014
_journal_volume 62
_journal_year 2006
_chemical_formula_sum 'C27 H33 N O3'
_chemical_formula_weight 419.54
_chemical_name_systematic
;
 ?
;
_space_group_IT_number 19
_symmetry_cell_setting orthorhombic
_symmetry_space_group_name_Hall 'P 2ac 2ab'
_symmetry_space_group_name_H-M 'P 21 21 21'
_atom_sites_solution_hydrogens geom
_atom_sites_solution_primary direct
_atom_sites_solution_secondary geom
_audit_creation_method SHELXL-97
_cell_angle_alpha 90.00
_cell_angle_beta 90.00
_cell_angle_gamma 90.00
_cell_formula_units_Z 4
_cell_length_a 12.053(2)
_cell_length_b 29.385(6)
_cell_length_c 6.5093(10)
_cell_measurement_reflns_used 1334
_cell_measurement_temperature 293(2)
_cell_measurement_theta_max 19
_cell_measurement_theta_min 6
_cell_volume 2305.4(7)
_computing_cell_refinement 'KM4CCD (Kuma Diffraction, 2000)'
_computing_data_collection 'KM4CCD (Kuma Diffraction, 2000)'
_computing_data_reduction 'KM4CCD (Kuma Diffraction, 2000)'
_computing_molecular_graphics 'ORTEP3 (Farrugia, 1997)'
_computing_publication_material 'SHELXL97 (Sheldrick, 1997)'
_computing_structure_refinement 'SHELXL97 (Sheldrick, 1997)'
_computing_structure_solution 'SHELXS97 (Sheldrick, 1990)'
_diffrn_ambient_temperature 293(2)
_diffrn_measured_fraction_theta_full 0.979
_diffrn_measured_fraction_theta_max 0.979
_diffrn_measurement_device_type 'Kuma KM4CCD'
_diffrn_measurement_method '\w scans'
_diffrn_radiation_monochromator graphite
_diffrn_radiation_source 'fine-focus sealed tube'
_diffrn_radiation_type MoK\a
_diffrn_radiation_wavelength 0.71073
_diffrn_reflns_av_R_equivalents 0.1294
_diffrn_reflns_av_sigmaI/netI 0.0945
_diffrn_reflns_limit_h_max 13
_diffrn_reflns_limit_h_min -14
_diffrn_reflns_limit_k_max 34
_diffrn_reflns_limit_k_min -34
_diffrn_reflns_limit_l_max 6
_diffrn_reflns_limit_l_min -7
_diffrn_reflns_number 10827
_diffrn_reflns_theta_full 25.00
_diffrn_reflns_theta_max 25.00
_diffrn_reflns_theta_min 5.97
_exptl_absorpt_coefficient_mu 0.078
_exptl_absorpt_correction_T_max 0.9846
_exptl_absorpt_correction_T_min 0.9577
_exptl_absorpt_correction_type none
_exptl_crystal_colour colourless
_exptl_crystal_density_diffrn 1.209
_exptl_crystal_density_method 'not measured'
_exptl_crystal_description block
_exptl_crystal_F_000 904
_exptl_crystal_size_max 0.56
_exptl_crystal_size_mid 0.41
_exptl_crystal_size_min 0.20
_refine_diff_density_max 0.199
_refine_diff_density_min -0.223
_refine_ls_abs_structure_details
;
 The absolute configuration was assigned to agree with that from
 Leibovitch M. et all, 1997; 1998
;
_refine_ls_extinction_coef 0.25(3)
_refine_ls_extinction_expression Fc^*^=kFc[1+0.001xFc^2^\l^3^/sin(2\q)]^-1/4^
_refine_ls_extinction_method SHELXL
_refine_ls_goodness_of_fit_ref 1.140
_refine_ls_hydrogen_treatment constr
_refine_ls_matrix_type full
_refine_ls_number_parameters 406
_refine_ls_number_reflns 3999
_refine_ls_number_restraints 216
_refine_ls_restrained_S_all 1.142
_refine_ls_R_factor_all 0.1466
_refine_ls_R_factor_gt 0.1193
_refine_ls_shift/su_max 0.000
_refine_ls_shift/su_mean 0.000
_refine_ls_structure_factor_coef Fsqd
_refine_ls_weighting_details 'calc w=1/[\s^2^(Fo^2^)+(0.1395P)^2^+1.2085P] where P=(Fo^2^+2Fc^2^)/3'
_refine_ls_weighting_scheme calc
_refine_ls_wR_factor_gt 0.2922
_refine_ls_wR_factor_ref 0.3185
_reflns_number_gt 2766
_reflns_number_total 3999
_reflns_threshold_expression >2sigma(I)
_cod_data_source_file bk5019.cif
_cod_data_source_block 74.5%P
_cod_depositor_comments
;
The following automatic conversions were performed:
'_symmetry_cell_setting' value 'Orthorhombic' changed to 'orthorhombic'
according to '/home/saulius/struct/CIF-dictionaries/cif_core.dic'
dictionary named 'cif_core.dic' version 2.4.1 from 2010-06-29.

Automatic conversion script
Id: cif_fix_enum 1527 2010-12-29 10:47:43Z saulius 

The following automatic conversions were performed:

'_symmetry_cell_setting' value 'Orthorhombic' changed to
'orthorhombic' according to
/home/saulius/struct/CIF-dictionaries/cif_core.dic dictionary named
'cif_core.dic' version 2.4.1 from 2010-06-29.

Automatic conversion script
Id: cif_fix_values 1715 2011-07-08 13:25:40Z adriana 
;
_cod_database_code 2100356

loop_
_symmetry_equiv_pos_as_xyz
'x, y, z'
'-x+1/2, -y, z+1/2'
'x+1/2, -y+1/2, -z'
'-x, y+1/2, -z+1/2'

loop_
_atom_site_label
_atom_site_fract_x
_atom_site_fract_y
_atom_site_fract_z
_atom_site_U_iso_or_equiv
_atom_site_adp_type
_atom_site_calc_flag
_atom_site_refinement_flags
_atom_site_occupancy
_atom_site_disorder_assembly
_atom_site_disorder_group
_atom_site_type_symbol
O1R 0.413(2) 0.2153(9) 0.462(3) 0.097(8) Uiso d PD 0.255(10) A 1 O
C1R 0.4004(19) 0.3050(8) 0.531(4) 0.065(9) Uiso d PD 0.255(10) A 1 C
H1R 0.3507 0.2934 0.4245 0.078 Uiso calc PR 0.255(10) A 1 H
C2R 0.5166(17) 0.3113(9) 0.447(3) 0.092(8) Uiso d PD 0.255(10) A 1 C
H2AR 0.5137 0.3322 0.3317 0.110 Uiso calc PR 0.255(10) A 1 H
H2BR 0.5434 0.2823 0.3961 0.110 Uiso calc PR 0.255(10) A 1 H
C3R 0.5975(19) 0.3294(9) 0.605(3) 0.079(9) Uiso d PD 0.255(10) A 1 C
H3R 0.6718 0.3329 0.5463 0.095 Uiso calc PR 0.255(10) A 1 H
C4R 0.597(2) 0.2940(12) 0.777(5) 0.102(15) Uiso d PD 0.255(10) A 1 C
H4AR 0.6166 0.2645 0.7210 0.123 Uiso calc PR 0.255(10) A 1 H
H4BR 0.6524 0.3021 0.8790 0.123 Uiso calc PR 0.255(10) A 1 H
C5R 0.485(2) 0.2913(9) 0.877(4) 0.084(12) Uiso d PD 0.255(10) A 1 C
H5R 0.4892 0.2708 0.9953 0.101 Uiso calc PR 0.255(10) A 1 H
C6R 0.443(4) 0.3384(11) 0.948(4) 0.162(17) Uiso d PDU 0.255(10) A 1 C
H6AR 0.3704 0.3353 1.0099 0.195 Uiso calc PR 0.255(10) A 1 H
H6BR 0.4933 0.3508 1.0503 0.195 Uiso calc PR 0.255(10) A 1 H
C7R 0.437(2) 0.3702(9) 0.766(4) 0.100(10) Uiso d PDU 0.255(10) A 1 C
H7R 0.4092 0.3999 0.8108 0.120 Uiso calc PR 0.255(10) A 1 H
C8R 0.553(2) 0.3752(9) 0.685(5) 0.103(11) Uiso d PD 0.255(10) A 1 C
H8AR 0.6006 0.3864 0.7939 0.124 Uiso calc PR 0.255(10) A 1 H
H8BR 0.5534 0.3974 0.5748 0.124 Uiso calc PR 0.255(10) A 1 H
C9R 0.358(2) 0.3501(9) 0.614(5) 0.120(15) Uiso d PD 0.255(10) A 1 C
H9AR 0.3474 0.3712 0.5015 0.144 Uiso calc PR 0.255(10) A 1 H
H9BR 0.2866 0.3454 0.6801 0.144 Uiso calc PR 0.255(10) A 1 H
C10R 0.404(2) 0.2718(7) 0.718(4) 0.061(8) Uiso d PD 0.255(10) A 1 C
C11R 0.439(3) 0.2249(7) 0.641(3) 0.062(7) Uiso d PDU 0.255(10) A 1 C
C12R 0.490(2) 0.1873(6) 0.767(3) 0.106(14) Uiso d PDU 0.255(10) A 1 C
C13R 0.576(3) 0.1638(10) 0.676(4) 0.10(2) Uiso d PD 0.255(10) A 1 C
H13R 0.5990 0.1716 0.5445 0.119 Uiso calc PR 0.255(10) A 1 H
C14R 0.628(3) 0.1290(12) 0.779(4) 0.056(12) Uiso d PD 0.255(10) A 1 C
H14R 0.6863 0.1136 0.7164 0.068 Uiso calc PR 0.255(10) A 1 H
C15R 0.594(3) 0.1168(10) 0.974(4) 0.047(11) Uiso d PD 0.255(10) A 1 C
C16R 0.509(3) 0.1405(10) 1.065(4) 0.067(13) Uiso d PD 0.255(10) A 1 C
H16R 0.4874 0.1329 1.1973 0.081 Uiso calc PR 0.255(10) A 1 H
C17R 0.456(2) 0.1757(8) 0.961(3) 0.055(9) Uiso d PD 0.255(10) A 1 C
H17R 0.3970 0.1911 1.0226 0.066 Uiso calc PR 0.255(10) A 1 H
C18R 0.651(4) 0.0787(12) 1.083(4) 0.050(13) Uiso d PD 0.255(10) A 1 C
C19R 0.288(3) 0.264(2) 0.807(8) 0.15(2) Uiso d PDU 0.255(10) A 1 C
H19A 0.2588 0.2923 0.8579 0.225 Uiso calc PR 0.255(10) A 1 H
H19B 0.2922 0.2424 0.9174 0.225 Uiso calc PR 0.255(10) A 1 H
H19C 0.2397 0.2524 0.7017 0.225 Uiso calc PR 0.255(10) A 1 H
O2R 0.655(3) 0.0796(12) 1.276(4) 0.064(9) Uiso d PD 0.255(10) A 1 O
O3R 0.699(3) 0.0489(10) 0.975(6) 0.062(10) Uiso d PD 0.255(10) A 1 O
O1P 0.3616(8) 0.2082(3) 0.5291(16) 0.123(3) Uani d PD 0.745(10) A 2 O
HO1P 0.3948 0.1907 0.4524 0.185 Uiso calc PR 0.745(10) A 2 H
C1P 0.3894(11) 0.2963(4) 0.539(2) 0.110(6) Uani d PD 0.745(10) A 2 C
H1P 0.3303 0.2837 0.4528 0.132 Uiso calc PR 0.745(10) A 2 H
C2P 0.4968(8) 0.2669(2) 0.5174(12) 0.098(3) Uani d PD 0.745(10) A 2 C
H2P 0.5109 0.2555 0.3783 0.118 Uiso calc PR 0.745(10) A 2 H
C3P 0.5928(9) 0.2917(4) 0.613(2) 0.120(4) Uani d PD 0.745(10) A 2 C
H3P 0.6622 0.2779 0.5662 0.145 Uiso calc PR 0.745(10) A 2 H
C4P 0.5860(11) 0.2878(4) 0.843(2) 0.107(4) Uani d PD 0.745(10) A 2 C
H4AP 0.6380 0.3084 0.9080 0.128 Uiso calc PR 0.745(10) A 2 H
H4BP 0.6022 0.2570 0.8866 0.128 Uiso calc PR 0.745(10) A 2 H
C5P 0.4674(11) 0.3006(4) 0.8955(17) 0.108(5) Uani d PD 0.745(10) A 2 C
H5P 0.4525 0.2932 1.0396 0.130 Uiso calc PR 0.745(10) A 2 H
C6P 0.4639(16) 0.3531(4) 0.867(2) 0.154(6) Uani d PDU 0.745(10) A 2 C
H6AP 0.5187 0.3673 0.9548 0.185 Uiso calc PR 0.745(10) A 2 H
H6BP 0.3913 0.3645 0.9052 0.185 Uiso calc PR 0.745(10) A 2 H
C7P 0.4882(13) 0.3654(4) 0.638(2) 0.141(5) Uani d PDU 0.745(10) A 2 C
H7P 0.4948 0.3984 0.6210 0.169 Uiso calc PR 0.745(10) A 2 H
C8P 0.5902(11) 0.3410(5) 0.547(3) 0.160(8) Uani d PD 0.745(10) A 2 C
H8AP 0.5875 0.3426 0.3980 0.191 Uiso calc PR 0.745(10) A 2 H
H8BP 0.6574 0.3561 0.5923 0.191 Uiso calc PR 0.745(10) A 2 H
C9P 0.3940(12) 0.3475(3) 0.515(2) 0.119(4) Uani d PD 0.745(10) A 2 C
H9AP 0.4038 0.3554 0.3718 0.143 Uiso calc PR 0.745(10) A 2 H
H9BP 0.3250 0.3609 0.5627 0.143 Uiso calc PR 0.745(10) A 2 H
C10P 0.3841(9) 0.2750(4) 0.7558(16) 0.088(4) Uani d PD 0.745(10) A 2 C
C11P 0.4431(10) 0.2333(3) 0.6590(15) 0.083(3) Uani d PDU 0.745(10) A 2 C
C12P 0.5004(6) 0.1951(2) 0.7735(9) 0.059(2) Uani d PDU 0.745(10) A 2 C
C13P 0.5795(10) 0.1697(4) 0.6727(11) 0.073(5) Uani d PD 0.745(10) A 2 C
H13P 0.6001 0.1778 0.5399 0.088 Uiso calc PR 0.745(10) A 2 H
C14P 0.6289(13) 0.1325(5) 0.7648(16) 0.073(6) Uani d PD 0.745(10) A 2 C
H14P 0.6795 0.1151 0.6913 0.088 Uiso calc PR 0.745(10) A 2 H
C15P 0.6034(13) 0.1209(4) 0.9670(15) 0.063(5) Uani d PD 0.745(10) A 2 C
C16P 0.5255(13) 0.1471(4) 1.0693(13) 0.074(4) Uani d PD 0.745(10) A 2 C
H16P 0.5049 0.1394 1.2026 0.088 Uiso calc PR 0.745(10) A 2 H
C17P 0.4782(9) 0.1844(3) 0.9753(12) 0.069(3) Uani d PD 0.745(10) A 2 C
H17P 0.4302 0.2028 1.0501 0.083 Uiso calc PR 0.745(10) A 2 H
C18P 0.6556(15) 0.0806(4) 1.0645(17) 0.064(6) Uani d PD 0.745(10) A 2 C
C19P 0.2728(11) 0.2703(7) 0.846(3) 0.151(8) Uani d PDU 0.745(10) A 2 C
H19D 0.2787 0.2566 0.9797 0.226 Uiso calc PR 0.745(10) A 2 H
H19E 0.2277 0.2515 0.7594 0.226 Uiso calc PR 0.745(10) A 2 H
H19F 0.2393 0.2998 0.8589 0.226 Uiso calc PR 0.745(10) A 2 H
O2P 0.6523(15) 0.0779(5) 1.2576(16) 0.098(6) Uani d PD 0.745(10) A 2 O
O3P 0.6988(15) 0.0503(4) 0.951(2) 0.087(5) Uani d PD 0.745(10) A 2 O
N1R 0.641(3) 0.0079(11) 0.577(6) 0.056(9) Uiso d PD 0.255(10) A 3 N
H1NR 0.6916 -0.0102 0.5190 0.084 Uiso calc PR 0.255(10) A 3 H
H2NR 0.6574 0.0117 0.7090 0.084 Uiso calc PR 0.255(10) A 3 H
H3NR 0.6410 0.0347 0.5136 0.084 Uiso calc PR 0.255(10) A 3 H
C20R 0.530(3) -0.0133(13) 0.558(5) 0.057(10) Uiso d PD 0.255(10) A 3 C
H20R 0.5303 -0.0421 0.6339 0.068 Uiso calc PR 0.255(10) A 3 H
C21R 0.509(3) -0.0235(11) 0.333(4) 0.066(8) Uiso d PD 0.255(10) A 3 C
H21A 0.5688 -0.0419 0.2806 0.098 Uiso calc PR 0.255(10) A 3 H
H21B 0.5060 0.0045 0.2574 0.098 Uiso calc PR 0.255(10) A 3 H
H21C 0.4405 -0.0395 0.3186 0.098 Uiso calc PR 0.255(10) A 3 H
C22R 0.447(2) 0.0178(10) 0.655(4) 0.059(11) Uiso d PD 0.255(10) A 3 C
C23R 0.421(3) 0.0599(12) 0.576(4) 0.088(11) Uiso d PD 0.255(10) A 3 C
H23R 0.4561 0.0702 0.4579 0.105 Uiso calc PR 0.255(10) A 3 H
C24R 0.341(4) 0.0874(11) 0.673(5) 0.102(13) Uiso d PD 0.255(10) A 3 C
H24R 0.3235 0.1157 0.6185 0.122 Uiso calc PR 0.255(10) A 3 H
C25R 0.292(3) 0.0728(14) 0.843(5) 0.115(16) Uiso d PD 0.255(10) A 3 C
H25R 0.2409 0.0915 0.9083 0.138 Uiso calc PR 0.255(10) A 3 H
C26R 0.315(4) 0.0311(15) 0.925(6) 0.105(13) Uiso d PD 0.255(10) A 3 C
H26R 0.2790 0.0213 1.0433 0.126 Uiso calc PR 0.255(10) A 3 H
C27R 0.392(4) 0.0042(12) 0.832(6) 0.084(13) Uiso d PD 0.255(10) A 3 C
H27R 0.4083 -0.0241 0.8882 0.101 Uiso calc PR 0.255(10) A 3 H
N1P 0.6565(9) 0.0168(4) 0.5646(18) 0.061(3) Uani d PD 0.745(10) A 4 N
H1NP 0.7115 -0.0019 0.5304 0.091 Uiso calc PR 0.745(10) A 4 H
H2NP 0.6702 0.0289 0.6873 0.091 Uiso calc PR 0.745(10) A 4 H
H3NP 0.6513 0.0389 0.4714 0.091 Uiso calc PR 0.745(10) A 4 H
C20P 0.5507(11) -0.0089(5) 0.572(2) 0.076(4) Uani d PD 0.745(10) A 4 C
H20P 0.5589 -0.0327 0.6766 0.092 Uiso calc PR 0.745(10) A 4 H
C21P 0.5323(13) -0.0324(4) 0.3678(19) 0.112(5) Uani d PD 0.745(10) A 4 C
H21D 0.5944 -0.0518 0.3381 0.168 Uiso calc PR 0.745(10) A 4 H
H21E 0.5250 -0.0099 0.2615 0.168 Uiso calc PR 0.745(10) A 4 H
H21F 0.4659 -0.0503 0.3744 0.168 Uiso calc PR 0.745(10) A 4 H
C22P 0.4561(10) 0.0207(4) 0.6360(19) 0.084(6) Uani d PD 0.745(10) A 4 C
C23P 0.4211(13) 0.0569(4) 0.516(3) 0.118(6) Uani d PD 0.745(10) A 4 C
H23P 0.4567 0.0628 0.3918 0.141 Uiso calc PR 0.745(10) A 4 H
C24P 0.3348(12) 0.0841(5) 0.577(3) 0.137(7) Uani d PD 0.745(10) A 4 C
H24P 0.3106 0.1079 0.4939 0.165 Uiso calc PR 0.745(10) A 4 H
C25P 0.2843(12) 0.0756(5) 0.763(3) 0.148(8) Uani d PD 0.745(10) A 4 C
H25P 0.2272 0.0945 0.8077 0.177 Uiso calc PR 0.745(10) A 4 H
C26P 0.3163(17) 0.0403(8) 0.883(3) 0.147(7) Uani d PD 0.745(10) A 4 C
H26P 0.2797 0.0343 1.0057 0.176 Uiso calc PR 0.745(10) A 4 H
C27P 0.4050(15) 0.0129(6) 0.820(2) 0.119(6) Uani d PD 0.745(10) A 4 C
H27P 0.4293 -0.0107 0.9041 0.142 Uiso calc PR 0.745(10) A 4 H

loop_
_atom_site_aniso_label
_atom_site_aniso_U_11
_atom_site_aniso_U_22
_atom_site_aniso_U_33
_atom_site_aniso_U_12
_atom_site_aniso_U_13
_atom_site_aniso_U_23
O1P 0.132(7) 0.087(5) 0.151(8) -0.002(5) -0.057(7) -0.005(5)
C1P 0.133(11) 0.082(8) 0.116(10) 0.006(7) -0.043(8) 0.014(7)
C2P 0.139(9) 0.072(5) 0.083(6) 0.020(6) 0.010(6) 0.016(4)
C3P 0.089(7) 0.088(8) 0.184(14) -0.003(6) 0.024(8) 0.010(8)
C4P 0.128(11) 0.066(6) 0.128(10) -0.003(6) -0.043(8) -0.008(7)
C5P 0.184(15) 0.061(6) 0.078(6) 0.017(8) -0.017(7) 0.014(5)
C6P 0.251(19) 0.087(8) 0.123(10) 0.010(10) 0.011(12) -0.041(8)
C7P 0.161(13) 0.072(7) 0.189(14) 0.027(8) 0.012(13) 0.061(8)
C8P 0.122(11) 0.140(13) 0.217(19) -0.003(10) 0.010(11) 0.081(14)
C9P 0.160(12) 0.067(6) 0.130(10) 0.028(7) -0.013(10) 0.032(6)
C10P 0.088(7) 0.082(6) 0.095(7) 0.010(5) 0.011(6) 0.003(5)
C11P 0.089(6) 0.076(6) 0.084(6) 0.012(5) -0.016(5) 0.003(5)
C12P 0.075(5) 0.048(3) 0.054(4) 0.005(3) -0.004(3) 0.007(3)
C13P 0.113(10) 0.058(5) 0.048(5) 0.023(4) 0.010(4) 0.020(3)
C14P 0.104(10) 0.055(6) 0.061(6) 0.017(4) 0.017(4) 0.011(4)
C15P 0.085(8) 0.049(5) 0.054(6) 0.016(4) 0.004(4) 0.012(3)
C16P 0.109(9) 0.058(5) 0.054(5) 0.008(6) 0.025(4) 0.011(4)
C17P 0.067(5) 0.037(4) 0.104(7) 0.006(4) 0.019(5) -0.006(4)
C18P 0.089(9) 0.047(5) 0.054(5) 0.001(4) -0.008(4) 0.010(4)
C19P 0.099(8) 0.155(14) 0.198(17) 0.029(9) 0.041(10) 0.061(13)
O2P 0.161(10) 0.072(5) 0.061(5) 0.022(4) 0.000(4) 0.018(4)
O3P 0.125(9) 0.060(5) 0.077(6) 0.032(4) -0.007(4) -0.004(3)
N1P 0.072(5) 0.042(4) 0.067(5) -0.002(4) -0.007(4) 0.004(4)
C20P 0.088(9) 0.061(6) 0.080(6) 0.006(6) -0.013(5) 0.005(4)
C21P 0.125(10) 0.079(7) 0.131(10) 0.001(6) -0.053(8) 0.022(7)
C22P 0.073(6) 0.066(7) 0.115(10) -0.009(4) 0.015(5) 0.017(5)
C23P 0.114(9) 0.071(7) 0.168(13) 0.028(6) 0.052(10) 0.046(8)
C24P 0.087(8) 0.100(9) 0.22(2) 0.032(7) 0.035(12) 0.025(12)
C25P 0.084(8) 0.118(12) 0.24(2) 0.003(7) 0.029(14) -0.063(14)
C26P 0.126(12) 0.17(2) 0.144(14) 0.022(12) 0.042(11) -0.008(13)
C27P 0.092(8) 0.145(13) 0.119(11) -0.006(10) 0.017(7) 0.000(9)

loop_
_atom_type_symbol
_atom_type_description
_atom_type_scat_dispersion_real
_atom_type_scat_dispersion_imag
_atom_type_scat_source
C C 0.0033 0.0016 'International Tables Vol C Tables 4.2.6.8 and 6.1.1.4'
H H 0.0000 0.0000 'International Tables Vol C Tables 4.2.6.8 and 6.1.1.4'
N N 0.0061 0.0033 'International Tables Vol C Tables 4.2.6.8 and 6.1.1.4'
O O 0.0106 0.0060 'International Tables Vol C Tables 4.2.6.8 and 6.1.1.4'

loop_
_geom_angle_atom_site_label_1
_geom_angle_atom_site_label_2
_geom_angle_atom_site_label_3
_geom_angle
C2R C1R C9R 109.5(19)
C2R C1R C10R 109.5(17)
C9R C1R C10R 106.1(18)
C1R C2R C3R 113.0(16)
C2R C3R C4R 104.9(19)
C2R C3R C8R 108.2(18)
C4R C3R C8R 110.2(19)
C5R C4R C3R 110.9(18)
C4R C5R C10R 107(2)
C4R C5R C6R 112(2)
C10R C5R C6R 109(2)
C7R C6R C5R 109.6(19)
C9R C7R C8R 114(2)
C9R C7R C6R 108(2)
C8R C7R C6R 107(2)
C7R C8R C3R 111.0(17)
C7R C9R C1R 111.4(18)
C11R C10R C19R 104(2)
C11R C10R C5R 112.4(18)
C19R C10R C5R 112(2)
C11R C10R C1R 108.6(16)
C19R C10R C1R 111(2)
C5R C10R C1R 108.0(16)
O1R C11R C12R 116.6(16)
O1R C11R C10R 116.4(17)
C12R C11R C10R 126.7(14)
C17R C12R C13R 119.7(7)
C17R C12R C11R 124.0(11)
C13R C12R C11R 116.3(10)
C14R C13R C12R 120.6(8)
C13R C14R C15R 120.5(8)
C16R C15R C14R 118.8(7)
C16R C15R C18R 121.2(10)
C14R C15R C18R 119.9(10)
C15R C16R C17R 121.0(8)
C12R C17R C16R 119.3(8)
O2R C18R O3R 123.9(11)
O2R C18R C15R 118.5(9)
O3R C18R C15R 117.5(9)
C9P C1P C10P 119.9(11)
C9P C1P C2P 120.6(11)
C10P C1P C2P 83.9(6)
C11P C2P C3P 113.4(8)
C11P C2P C1P 87.1(7)
C3P C2P C1P 109.4(8)
C4P C3P C2P 109.6(8)
C4P C3P C8P 110.9(12)
C2P C3P C8P 109.2(10)
C3P C4P C5P 105.0(9)
C4P C5P C10P 110.9(9)
C4P C5P C6P 104.1(10)
C10P C5P C6P 113.2(9)
C5P C6P C7P 110.0(8)
C9P C7P C8P 103.8(11)
C9P C7P C6P 106.6(12)
C8P C7P C6P 114.1(11)
C3P C8P C7P 110.6(10)
C7P C9P C1P 109.0(9)
C19P C10P C1P 116.2(11)
C19P C10P C11P 120.5(11)
C1P C10P C11P 86.0(7)
C19P C10P C5P 113.6(11)
C1P C10P C5P 108.1(8)
C11P C10P C5P 109.0(9)
O1P C11P C2P 105.2(7)
O1P C11P C12P 102.2(6)
C2P C11P C12P 126.5(8)
O1P C11P C10P 108.6(8)
C2P C11P C10P 85.9(6)
C12P C11P C10P 126.5(7)
C13P C12P C17P 117.8(4)
C13P C12P C11P 118.8(5)
C17P C12P C11P 123.3(5)
C12P C13P C14P 121.3(4)
C13P C14P C15P 120.6(4)
C16P C15P C14P 117.9(4)
C16P C15P C18P 121.7(5)
C14P C15P C18P 120.4(5)
C17P C16P C15P 120.6(4)
C12P C17P C16P 121.6(4)
O2P C18P O3P 123.4(8)
O2P C18P C15P 117.6(6)
O3P C18P C15P 119.0(6)
N1R C20R C22R 108(2)
N1R C20R C21R 108(2)
C22R C20R C21R 114.6(15)
C23R C22R C27R 117.5(7)
C23R C22R C20R 123.0(18)
C27R C22R C20R 119.5(18)
C22R C23R C24R 120.4(8)
C25R C24R C23R 119.6(8)
C24R C25R C26R 121.7(8)
C27R C26R C25R 119.0(8)
C26R C27R C22R 121.7(8)
N1P C20P C22P 111.6(9)
N1P C20P C21P 109.2(10)
C22P C20P C21P 113.5(11)
C27P C22P C23P 119.2(6)
C27P C22P C20P 119.3(9)
C23P C22P C20P 121.5(9)
C24P C23P C22P 121.0(7)
C23P C24P C25P 118.9(7)
C26P C25P C24P 121.2(7)
C25P C26P C27P 119.4(7)
C22P C27P C26P 120.2(7)

loop_
_geom_bond_atom_site_label_1
_geom_bond_atom_site_label_2
_geom_bond_distance
O1R C11R 1.236(17)
C1R C2R 1.515(18)
C1R C9R 1.521(18)
C1R C10R 1.556(18)
C2R C3R 1.515(18)
C3R C4R 1.527(10)
C3R C8R 1.541(18)
C4R C5R 1.498(10)
C5R C10R 1.539(17)
C5R C6R 1.544(19)
C6R C7R 1.513(19)
C7R C9R 1.491(18)
C7R C8R 1.500(18)
C10R C11R 1.525(16)
C10R C19R 1.533(18)
C11R C12R 1.507(11)
C12R C17R 1.373(14)
C12R C13R 1.379(14)
C13R C14R 1.373(12)
C14R C15R 1.381(13)
C15R C16R 1.372(13)
C15R C18R 1.492(10)
C16R C17R 1.396(12)
C18R O2R 1.252(9)
C18R O3R 1.265(9)
O1P C11P 1.493(11)
C1P C9P 1.514(13)
C1P C10P 1.543(13)
C1P C2P 1.563(13)
C2P C11P 1.498(11)
C2P C3P 1.503(12)
C3P C4P 1.499(9)
C3P C8P 1.510(14)
C4P C5P 1.518(9)
C5P C10P 1.550(9)
C5P C6P 1.552(9)
C6P C7P 1.560(14)
C7P C9P 1.484(15)
C7P C8P 1.543(15)
C10P C19P 1.472(13)
C10P C11P 1.550(12)
C11P C12P 1.515(7)
C12P C13P 1.376(6)
C12P C17P 1.377(6)
C13P C14P 1.382(6)
C14P C15P 1.394(6)
C15P C16P 1.385(6)
C15P C18P 1.485(7)
C16P C17P 1.379(6)
C18P O2P 1.260(7)
C18P O3P 1.269(7)
N1R C20R 1.481(19)
C20R C22R 1.497(17)
C20R C21R 1.515(19)
C22R C23R 1.376(9)
C22R C27R 1.386(9)
C23R C24R 1.401(9)
C24R C25R 1.328(9)
C25R C26R 1.365(9)
C26R C27R 1.363(9)
N1P C20P 1.484(13)
C20P C22P 1.493(10)
C20P C21P 1.514(13)
C22P C27P 1.368(8)
C22P C23P 1.385(8)
C23P C24P 1.372(8)
C24P C25P 1.381(8)
C25P C26P 1.354(8)
C26P C27P 1.399(8)
